data_4022550
loop_
_publ_author_name
'Carles Ayats'
'Pelayo Camps'
'Mar\'ia D. Duque'
'Merc\'e Font-Bardia'
'M. Rosa Mu\~noz'
'Xavier Solans'
'Santiago V\'azquez'

_publ_section_title
;
 Alternative Syntheses of the New D~2d~ Symmetric
 Tetramethyl Tricyclo- [3.3.0.0^3,7^]octane-1,3,5,7-tetracarboxylate
;
_journal_name_full 'Journal of Organic Chemistry'
_journal_page_first 8715
_journal_page_last 8718
_journal_paper_doi 10.1021/jo035062x
_journal_volume 68
_journal_year 2003
_chemical_formula_sum 'C16 H20 O8'
_chemical_formula_weight 340.32
_chemical_name_systematic
;
 ?
;
_space_group_IT_number 70
_symmetry_cell_setting orthorhombic
_symmetry_space_group_name_Hall '-F 2uv 2vw'
_symmetry_space_group_name_H-M 'F d d d :2'
_atom_sites_solution_hydrogens geom
_atom_sites_solution_primary direct
_atom_sites_solution_secondary difmap
_audit_creation_method SHELXL-97
_cell_angle_alpha 90.00
_cell_angle_beta 90.00
_cell_angle_gamma 90.00
_cell_formula_units_Z 8
_cell_length_a 12.707(4)
_cell_length_b 13.653(2)
_cell_length_c 19.07(2)
_cell_measurement_temperature 293(2)
_cell_volume 3308(4)
_computing_structure_refinement 'SHELXL-97 (Sheldrick, 1997)'
_computing_structure_solution 'SHELXS-97 (Sheldrick, 1990)'
_diffrn_ambient_temperature 293(2)
_diffrn_measured_fraction_theta_full 0.226
_diffrn_measured_fraction_theta_max 0.226
_diffrn_radiation_monochromator graphite
_diffrn_radiation_source 'fine-focus sealed tube'
_diffrn_radiation_type MoK\a
_diffrn_radiation_wavelength 0.71069
_diffrn_reflns_av_R_equivalents 0.0521
_diffrn_reflns_av_sigmaI/netI 0.0575
_diffrn_reflns_limit_h_max 14
_diffrn_reflns_limit_h_min -17
_diffrn_reflns_limit_k_max 4
_diffrn_reflns_limit_k_min -19
_diffrn_reflns_limit_l_max 14
_diffrn_reflns_limit_l_min -26
_diffrn_reflns_number 2451
_diffrn_reflns_theta_full 29.99
_diffrn_reflns_theta_max 29.99
_diffrn_reflns_theta_min 2.44
_exptl_absorpt_coefficient_mu 0.110
_exptl_crystal_density_diffrn 1.366
_exptl_crystal_density_method 'not measured'
_exptl_crystal_F_000 1440
_refine_diff_density_max 0.257
_refine_diff_density_min -0.191
_refine_diff_density_rms 0.046
_refine_ls_extinction_expression Fc
_refine_ls_extinction_method none
_refine_ls_goodness_of_fit_ref 0.994
_refine_ls_hydrogen_treatment mixed
_refine_ls_matrix_type full
_refine_ls_number_parameters 76
_refine_ls_number_reflns 1212
_refine_ls_number_restraints 0
_refine_ls_restrained_S_all 0.994
_refine_ls_R_factor_all 0.1246
_refine_ls_R_factor_gt 0.0509
_refine_ls_shift/su_max 0.000
_refine_ls_shift/su_mean 0.000
_refine_ls_structure_factor_coef Fsqd
_refine_ls_weighting_details 'w=1/[\s^2^(Fo^2^)+(0.0727P)^2^+0.5812P] where P=(Fo^2^+2Fc^2^)/3'
_refine_ls_weighting_scheme calc
_refine_ls_wR_factor_gt 0.1212
_refine_ls_wR_factor_ref 0.1477
_reflns_number_gt 620
_reflns_number_total 1212
_reflns_threshold_expression >2sigma(I)
_cod_data_source_file jo035062xsi20030723_075949.cif
_cod_data_source_block pchc261
_cod_depositor_comments
;
The following automatic conversions were performed:

'_symmetry_cell_setting' tag value 'Orthorho,bic' was replaced with
'orthorhombic' value as specified in the replacement file
'/home/robertas/cod-tools/perl-scripts/inputs/replacement_values.lst'.

Automatic conversion script
Id: cif_fix_values 3143 2015-03-26 13:38:13Z robertas 

The following automatic conversions were performed:

'_refine_ls_weighting_scheme' value 'calc
w=1/[\s^2^(Fo^2^)+(0.0727P)^2^+0.5812P] where P=(Fo^2^+2Fc^2^)/3' was
changed to 'calc'. New tag '_refine_ls_weighting_details' was
created. The value of the new tag was set to
'w=1/[\s^2^(Fo^2^)+(0.0727P)^2^+0.5812P] where P=(Fo^2^+2Fc^2^)/3'.

Automatic conversion script
Id: cif_fix_values 3143 2015-03-26 13:38:13Z robertas 
;
_cod_original_sg_symbol_H-M 'F d d d'
_cod_database_code 4022550

loop_
_symmetry_equiv_pos_as_xyz
'x, y, z'
'-x+1/4, -y+1/4, z'
'x, -y+1/4, -z+1/4'
'-x+1/4, y, -z+1/4'
'x, y+1/2, z+1/2'
'-x+1/4, -y+3/4, z+1/2'
'x, -y+3/4, -z+3/4'
'-x+1/4, y+1/2, -z+3/4'
'x+1/2, y, z+1/2'
'-x+3/4, -y+1/4, z+1/2'
'x+1/2, -y+1/4, -z+3/4'
'-x+3/4, y, -z+3/4'
'x+1/2, y+1/2, z'
'-x+3/4, -y+3/4, z'
'x+1/2, -y+3/4, -z+1/4'
'-x+3/4, y+1/2, -z+1/4'
'-x, -y, -z'
'x-1/4, y-1/4, -z'
'-x, y-1/4, z-1/4'
'x-1/4, -y, z-1/4'
'-x, -y+1/2, -z+1/2'
'x-1/4, y+1/4, -z+1/2'
'-x, y+1/4, z+1/4'
'x-1/4, -y+1/2, z+1/4'
'-x+1/2, -y, -z+1/2'
'x+1/4, y-1/4, -z+1/2'
'-x+1/2, y-1/4, z+1/4'
'x+1/4, -y, z+1/4'
'-x+1/2, -y+1/2, -z'
'x+1/4, y+1/4, -z'
'-x+1/2, y+1/4, z-1/4'
'x+1/4, -y+1/2, z-1/4'

loop_
_atom_site_label
_atom_site_type_symbol
_atom_site_fract_x
_atom_site_fract_y
_atom_site_fract_z
_atom_site_U_iso_or_equiv
_atom_site_adp_type
_atom_site_occupancy
_atom_site_calc_flag
_atom_site_refinement_flags
O1 O -0.08490(12) -0.44513(15) -0.25835(7) 0.0695(6) Uani 1 d .
O2 O -0.11430(10) -0.48653(11) -0.37017(7) 0.0507(5) Uani 1 d .
C1 C 0.04962(12) -0.41685(14) -0.34393(9) 0.0330(4) Uani 1 d .
C2 C -0.05549(15) -0.45052(15) -0.31820(10) 0.0410(5) Uani 1 d .
C3 C -0.22060(19) -0.5158(3) -0.35069(16) 0.0650(8) Uani 1 d .
C4 C 0.1250 -0.4946(2) -0.3750 0.0383(6) Uani 1 d S
C5 C 0.1250 -0.3750 -0.28863(13) 0.0366(6) Uani 1 d S
H3 H -0.261(2) -0.459(2) -0.3340(17) 0.095(10) Uiso 1 d .
H3A H -0.255(2) -0.535(2) -0.3910(18) 0.100(10) Uiso 1 d .
H3B H -0.216(3) -0.572(3) -0.3161(19) 0.111(12) Uiso 1 d .
H4 H 0.0982(16) -0.5326(15) -0.4153(11) 0.049(6) Uiso 1 d .
H5 H 0.0935(16) -0.3234(15) -0.2607(10) 0.044(5) Uiso 1 d .

loop_
_atom_site_aniso_label
_atom_site_aniso_U_11
_atom_site_aniso_U_22
_atom_site_aniso_U_33
_atom_site_aniso_U_23
_atom_site_aniso_U_13
_atom_site_aniso_U_12
O1 0.0387(9) 0.1350(17) 0.0347(8) -0.0043(9) 0.0088(6) -0.0265(10)
O2 0.0323(7) 0.0794(11) 0.0405(8) -0.0121(7) 0.0056(6) -0.0188(7)
C1 0.0236(8) 0.0463(10) 0.0292(9) -0.0002(8) 0.0020(7) -0.0008(8)
C2 0.0255(8) 0.0622(14) 0.0354(10) -0.0019(9) 0.0020(7) -0.0060(9)
C3 0.0350(11) 0.102(2) 0.0584(16) -0.0123(17) 0.0042(11) -0.0269(14)
C4 0.0292(12) 0.0451(16) 0.0405(14) 0.000 0.0032(11) 0.000
C5 0.0256(12) 0.0573(18) 0.0270(13) 0.000 0.000 -0.0014(13)

loop_
_atom_type_symbol
_atom_type_description
_atom_type_scat_dispersion_real
_atom_type_scat_dispersion_imag
_atom_type_scat_source
C C 0.0033 0.0016 'International Tables Vol C Tables 4.2.6.8 and 6.1.1.4'
H H 0.0000 0.0000 'International Tables Vol C Tables 4.2.6.8 and 6.1.1.4'
O O 0.0106 0.0060 'International Tables Vol C Tables 4.2.6.8 and 6.1.1.4'

loop_
_geom_angle_atom_site_label_1
_geom_angle_atom_site_label_2
_geom_angle_atom_site_label_3
_geom_angle
_geom_angle_site_symmetry_1
_geom_angle_site_symmetry_3
C2 O2 C3 115.52(17) . .
C2 C1 C5 116.51(15) . .
C2 C1 C4 117.86(16) . .
C5 C1 C4 97.60(10) . .
C2 C1 C1 116.72(10) . 3_544
C5 C1 C1 103.66(15) . 3_544
C4 C1 C1 101.57(14) . 3_544
O1 C2 O2 123.56(18) . .
O1 C2 C1 124.74(17) . .
O2 C2 C1 111.69(16) . .
O2 C3 H3 110.4(18) . .
O2 C3 H3A 107.4(19) . .
H3 C3 H3A 104(3) . .
O2 C3 H3B 108.4(19) . .
H3 C3 H3B 115(3) . .
H3A C3 H3B 112(3) . .
C1 C4 C1 93.4(2) 4_554 .
C1 C4 H4 105.9(12) 4_554 .
C1 C4 H4 116.4(12) . .
C1 C5 C1 93.20(19) . 2_545
C1 C5 H5 113.0(12) . .
C1 C5 H5 111.4(12) 2_545 .

loop_
_geom_bond_atom_site_label_1
_geom_bond_atom_site_label_2
_geom_bond_distance
_geom_bond_site_symmetry_2
O1 C2 1.203(3) .
O2 C2 1.335(2) .
O2 C3 1.457(2) .
C1 C2 1.495(2) .
C1 C5 1.535(2) .
C1 C4 1.548(3) .
C1 C1 1.646(4) 3_544
C3 H3 0.98(3) .
C3 H3A 0.92(3) .
C3 H3B 1.01(4) .
C4 C1 1.548(3) 4_554
C4 H4 0.99(2) .
C5 C1 1.535(2) 2_545
C5 H5 0.97(2) .
